data_7243231
loop_
_publ_author_name
'Mohlala, Reagan L.'
'Coyanis, E. Mabel'
'Fernandes, Manuel A.'
'Bode, Moira L.'

_publ_section_title
;
 Catalyst-free synthesis of novel 1,5-benzodiazepines and
 3,4-dihydroquinoxalines using isocyanide-based one-pot, three- and
 four-component reactions
;
_journal_issue 39
_journal_name_full 'RSC Advances'
_journal_page_first 24466
_journal_page_last 24473
_journal_paper_doi 10.1039/D1RA04444C
_journal_volume 11
_journal_year 2021
_chemical_formula_moiety 'C18 H27 Cl2 N3'
_chemical_formula_sum 'C18 H27 Cl2 N3'
_chemical_formula_weight 356.32
_chemical_melting_point 418.0(10)
_space_group_crystal_system orthorhombic
_space_group_IT_number 19
_space_group_name_Hall 'P 2ac 2ab'
_space_group_name_H-M_alt 'P 21 21 21'
_atom_sites_solution_hydrogens mixed
_atom_sites_solution_primary dual
_audit_creation_date 2020-09-11
_audit_creation_method
;
Olex2 1.2
(compiled 2018.05.29 svn.r3508 for OlexSys, GUI svn.r5506)
;
_audit_update_record
;
2021-06-03 deposited with the CCDC.	2021-07-07 downloaded from the CCDC.
;
_cell_angle_alpha 90
_cell_angle_beta 90
_cell_angle_gamma 90
_cell_formula_units_Z 4
_cell_length_a 8.1778(2)
_cell_length_b 10.8600(3)
_cell_length_c 21.2146(6)
_cell_measurement_reflns_used 7681
_cell_measurement_temperature 173(2)
_cell_measurement_theta_max 23.09
_cell_measurement_theta_min 2.67
_cell_volume 1884.09(9)
_computing_cell_refinement 'SAINT v8.34A (Bruker, 2013)'
_computing_data_reduction 'SAINT v8.34A (Bruker, 2013)'
_computing_molecular_graphics 'Olex2 (Dolomanov et al., 2009)'
_computing_publication_material 'Olex2 (Dolomanov et al., 2009)'
_computing_structure_refinement 'ShelXL (Sheldrick, 2015)'
_computing_structure_solution 'ShelXT (Sheldrick, 2015)'
_diffrn_ambient_temperature 173.15
_diffrn_measured_fraction_theta_full 1.000
_diffrn_measured_fraction_theta_max 1.000
_diffrn_measurement_device_type 'Bruker APEX-II CCD'
_diffrn_measurement_method '\f and \w scans'
_diffrn_radiation_type MoK\a
_diffrn_radiation_wavelength 0.71073
_diffrn_reflns_av_R_equivalents 0.0462
_diffrn_reflns_av_unetI/netI 0.0307
_diffrn_reflns_Laue_measured_fraction_full 1.000
_diffrn_reflns_Laue_measured_fraction_max 1.000
_diffrn_reflns_limit_h_max 10
_diffrn_reflns_limit_h_min -10
_diffrn_reflns_limit_k_max 14
_diffrn_reflns_limit_k_min -14
_diffrn_reflns_limit_l_max 28
_diffrn_reflns_limit_l_min -28
_diffrn_reflns_number 36147
_diffrn_reflns_point_group_measured_fraction_full 1.000
_diffrn_reflns_point_group_measured_fraction_max 1.000
_diffrn_reflns_theta_full 25.242
_diffrn_reflns_theta_max 27.998
_diffrn_reflns_theta_min 1.920
_diffrn_standards_number 0
_exptl_absorpt_coefficient_mu 0.348
_exptl_absorpt_correction_T_max 0.7457
_exptl_absorpt_correction_T_min 0.7059
_exptl_absorpt_correction_type multi-scan
_exptl_absorpt_process_details
'SADABS-2016/2 (Bruker,2016/2) was used for absorption correction. wR2(int) was 0.0556 before and 0.0520 after correction. The Ratio of minimum to maximum transmission is 0.9466. The \l/2 correction factor is Not present.'
_exptl_crystal_colour colourless
_exptl_crystal_density_diffrn 1.256
_exptl_crystal_description blocky
_exptl_crystal_F_000 760
_exptl_crystal_recrystallization_method 'Re-crystallisation from solvent: Ethyl-Acetate'
_exptl_crystal_size_max 0.269
_exptl_crystal_size_mid 0.256
_exptl_crystal_size_min 0.196
_refine_diff_density_max 0.194
_refine_diff_density_min -0.164
_refine_diff_density_rms 0.037
_refine_ls_abs_structure_details
;
 Flack x determined using 1581 quotients [(I+)-(I-)]/[(I+)+(I-)]
 (Parsons, Flack and Wagner, Acta Cryst. B69 (2013) 249-259).
;
_refine_ls_abs_structure_Flack 0.03(2)
_refine_ls_extinction_method none
_refine_ls_goodness_of_fit_ref 1.069
_refine_ls_hydrogen_treatment mixed
_refine_ls_matrix_type full
_refine_ls_number_parameters 223
_refine_ls_number_reflns 4542
_refine_ls_number_restraints 0
_refine_ls_restrained_S_all 1.069
_refine_ls_R_factor_all 0.0372
_refine_ls_R_factor_gt 0.0298
_refine_ls_shift/su_max 0.001
_refine_ls_shift/su_mean 0.000
_refine_ls_structure_factor_coef Fsqd
_refine_ls_weighting_details 'w=1/[\s^2^(Fo^2^)+(0.0347P)^2^+0.0736P] where P=(Fo^2^+2Fc^2^)/3'
_refine_ls_weighting_scheme calc
_refine_ls_wR_factor_gt 0.0665
_refine_ls_wR_factor_ref 0.0692
_reflns_Friedel_coverage 0.751
_reflns_Friedel_fraction_full 1.000
_reflns_Friedel_fraction_max 1.000
_reflns_number_gt 3983
_reflns_number_total 4542
_reflns_threshold_expression 'I > 2\s(I)'
_cod_data_source_file d1ra04444c2.cif
_cod_data_source_block CPMD11f_20m_mb4_cm2_dicl_0f
_cod_depositor_comments
;
The following automatic conversions were performed:

data item '_chemical_melting_point' value '417-419' was changed to
'418.0(10)' -- the average value was taken and precision was
estimated.

Automatic conversion script
Id: cif_fix_values 7556 2019-12-06 15:28:31Z antanas 
;
_cod_database_code 7243231
_shelx_shelxl_version_number 2018/3
_shelx_space_group_comment
;
The symmetry employed for this shelxl refinement is uniquely defined
by the following loop, which should always be used as a source of
symmetry information in preference to the above space-group names.
They are only intended as comments.
;
_shelx_estimated_absorpt_t_max 0.935
_shelx_estimated_absorpt_t_min 0.912
_olex2_refinement_description
;
1. Fixed Uiso
 At 1.2 times of:
  All C(H) groups, All C(H,H) groups
 At 1.5 times of:
  All C(H,H,H) groups
2.a Secondary CH2 refined with riding coordinates:
 C14(H14A,H14B)
2.b Aromatic/amide H refined with riding coordinates:
 C2(H2), C5(H5)
2.c Idealised Me refined as rotating group:
 C9(H9A,H9B,H9C), C10(H10A,H10B,H10C), C12(H12A,H12B,H12C), C13(H13A,H13B,
 H13C), C16(H16A,H16B,H16C), C17(H17A,H17B,H17C), C18(H18A,H18B,H18C)
;
_olex2_submission_special_instructions 'No special instructions were received'

loop_
_space_group_symop_operation_xyz
'x, y, z'
'-x+1/2, -y, z+1/2'
'-x, y+1/2, -z+1/2'
'x+1/2, -y+1/2, -z'

loop_
_atom_site_label
_atom_site_type_symbol
_atom_site_fract_x
_atom_site_fract_y
_atom_site_fract_z
_atom_site_U_iso_or_equiv
_atom_site_adp_type
_atom_site_occupancy
_atom_site_site_symmetry_order
_atom_site_calc_flag
_atom_site_refinement_flags_posn
_atom_site_refinement_flags_adp
_atom_site_refinement_flags_occupancy
_atom_site_disorder_assembly
_atom_site_disorder_group
C1 C 0.6427(3) 0.27969(18) 0.54040(9) 0.0219(4) Uani 1 1 d . . . . .
C2 C 0.5907(3) 0.38043(18) 0.50562(9) 0.0230(4) Uani 1 1 d . . . . .
H2 H 0.521016 0.368934 0.470263 0.028 Uiso 1 1 calc R . . . .
C3 C 0.6405(3) 0.49838(17) 0.52252(9) 0.0228(4) Uani 1 1 d . . . . .
C4 C 0.7427(3) 0.51512(17) 0.57371(9) 0.0225(4) Uani 1 1 d . . . . .
C5 C 0.7931(3) 0.41507(17) 0.60895(9) 0.0218(4) Uani 1 1 d . . . . .
H5 H 0.862757 0.427554 0.644205 0.026 Uiso 1 1 calc R . . . .
C6 C 0.7432(2) 0.29620(17) 0.59354(9) 0.0199(4) Uani 1 1 d . . . . .
C7 C 0.7262(2) 0.09206(17) 0.62251(9) 0.0197(4) Uani 1 1 d . . . . .
C8 C 0.5859(3) 0.07021(18) 0.57592(9) 0.0229(4) Uani 1 1 d . . . . .
C9 C 0.5876(3) -0.05761(18) 0.54627(11) 0.0345(5) Uani 1 1 d . . . . .
H9A H 0.506441 -0.061236 0.512343 0.052 Uiso 1 1 calc GR . . . .
H9B H 0.561092 -0.119285 0.578401 0.052 Uiso 1 1 calc GR . . . .
H9C H 0.696490 -0.074513 0.528994 0.052 Uiso 1 1 calc GR . . . .
C10 C 0.4236(3) 0.0928(2) 0.61043(11) 0.0352(5) Uani 1 1 d . . . . .
H10A H 0.424223 0.175397 0.628998 0.053 Uiso 1 1 calc GR . . . .
H10B H 0.410155 0.031310 0.643852 0.053 Uiso 1 1 calc GR . . . .
H10C H 0.332851 0.086007 0.580460 0.053 Uiso 1 1 calc GR . . . .
C11 C 0.8837(2) -0.00936(18) 0.71253(9) 0.0217(4) Uani 1 1 d . . . . .
C12 C 1.0550(3) 0.0263(2) 0.68895(10) 0.0309(5) Uani 1 1 d . . . . .
H12A H 1.083680 -0.024569 0.652438 0.046 Uiso 1 1 calc GR . . . .
H12B H 1.134962 0.012958 0.722657 0.046 Uiso 1 1 calc GR . . . .
H12C H 1.055494 0.113336 0.676703 0.046 Uiso 1 1 calc GR . . . .
C13 C 0.8884(3) -0.14446(18) 0.73297(10) 0.0336(5) Uani 1 1 d . . . . .
H13A H 0.776910 -0.173159 0.741399 0.050 Uiso 1 1 calc GR . . . .
H13B H 0.954452 -0.152411 0.771296 0.050 Uiso 1 1 calc GR . . . .
H13C H 0.936835 -0.194324 0.699296 0.050 Uiso 1 1 calc GR . . . .
C14 C 0.8374(3) 0.08045(17) 0.76608(9) 0.0221(4) Uani 1 1 d . . . . .
H14A H 0.935243 0.087474 0.793316 0.027 Uiso 1 1 calc R . . . .
H14B H 0.822318 0.161996 0.746047 0.027 Uiso 1 1 calc R . . . .
C15 C 0.6904(3) 0.0625(2) 0.81085(10) 0.0312(5) Uani 1 1 d . . . . .
C16 C 0.5316(3) 0.0370(3) 0.77587(12) 0.0547(8) Uani 1 1 d . . . . .
H16A H 0.511851 0.102620 0.745078 0.082 Uiso 1 1 calc GR . . . .
H16B H 0.440897 0.034179 0.806028 0.082 Uiso 1 1 calc GR . . . .
H16C H 0.539720 -0.042201 0.753966 0.082 Uiso 1 1 calc GR . . . .
C17 C 0.6711(4) 0.1840(3) 0.84689(12) 0.0519(7) Uani 1 1 d . . . . .
H17A H 0.773775 0.203812 0.868435 0.078 Uiso 1 1 calc GR . . . .
H17B H 0.583282 0.175764 0.878036 0.078 Uiso 1 1 calc GR . . . .
H17C H 0.643878 0.250070 0.817225 0.078 Uiso 1 1 calc GR . . . .
C18 C 0.7228(4) -0.0376(3) 0.86073(12) 0.0552(8) Uani 1 1 d . . . . .
H18A H 0.719221 -0.118883 0.840719 0.083 Uiso 1 1 calc GR . . . .
H18B H 0.638958 -0.033016 0.893644 0.083 Uiso 1 1 calc GR . . . .
H18C H 0.830878 -0.024588 0.879550 0.083 Uiso 1 1 calc GR . . . .
Cl1 Cl 0.57100(8) 0.62334(5) 0.47915(2) 0.03513(15) Uani 1 1 d . . . . .
Cl2 Cl 0.81010(7) 0.66112(4) 0.59533(2) 0.03079(13) Uani 1 1 d . . . . .
N1 N 0.6085(2) 0.15865(16) 0.52425(8) 0.0257(4) Uani 1 1 d . . . . .
H1 H 0.538(3) 0.149(2) 0.4980(11) 0.035(7) Uiso 1 1 d . . . . .
N2 N 0.7972(2) 0.19825(14) 0.63067(7) 0.0210(4) Uani 1 1 d . . . . .
N3 N 0.7656(2) -0.00497(16) 0.65933(8) 0.0216(4) Uani 1 1 d . . . . .
H3 H 0.711(3) -0.073(2) 0.6511(10) 0.027(6) Uiso 1 1 d . . . . .

loop_
_atom_site_aniso_label
_atom_site_aniso_U_11
_atom_site_aniso_U_22
_atom_site_aniso_U_33
_atom_site_aniso_U_23
_atom_site_aniso_U_13
_atom_site_aniso_U_12
C1 0.0229(11) 0.0230(9) 0.0198(10) -0.0016(7) 0.0017(8) -0.0010(8)
C2 0.0244(11) 0.0273(10) 0.0172(9) 0.0017(8) -0.0020(8) -0.0007(9)
C3 0.0259(11) 0.0230(9) 0.0194(9) 0.0043(8) 0.0024(9) 0.0025(8)
C4 0.0244(11) 0.0197(9) 0.0233(10) -0.0015(7) 0.0033(9) -0.0029(8)
C5 0.0220(11) 0.0227(9) 0.0207(9) 0.0000(7) -0.0007(8) -0.0034(8)
C6 0.0191(10) 0.0214(8) 0.0193(9) 0.0006(8) 0.0006(8) 0.0003(7)
C7 0.0172(10) 0.0222(9) 0.0198(9) -0.0003(7) 0.0022(8) 0.0010(8)
C8 0.0230(11) 0.0222(9) 0.0237(10) 0.0010(7) -0.0030(9) -0.0015(8)
C9 0.0447(15) 0.0224(10) 0.0364(12) -0.0026(9) -0.0189(11) -0.0029(10)
C10 0.0227(12) 0.0462(13) 0.0366(13) 0.0063(10) -0.0060(10) -0.0017(11)
C11 0.0240(11) 0.0213(9) 0.0199(9) -0.0004(7) -0.0039(8) 0.0014(8)
C12 0.0219(12) 0.0437(13) 0.0270(11) -0.0035(9) -0.0011(10) 0.0049(10)
C13 0.0481(15) 0.0209(10) 0.0319(11) -0.0016(9) -0.0150(10) 0.0062(9)
C14 0.0252(11) 0.0204(9) 0.0208(9) 0.0002(7) -0.0007(8) -0.0024(8)
C15 0.0300(12) 0.0388(12) 0.0247(10) -0.0011(9) 0.0060(10) -0.0027(11)
C16 0.0285(15) 0.097(2) 0.0386(15) -0.0103(15) 0.0099(12) -0.0089(15)
C17 0.0578(18) 0.0578(17) 0.0402(15) -0.0160(12) 0.0153(14) 0.0063(15)
C18 0.065(2) 0.0624(18) 0.0383(14) 0.0177(13) 0.0166(14) -0.0022(15)
Cl1 0.0499(4) 0.0255(2) 0.0300(3) 0.0065(2) -0.0081(3) 0.0041(2)
Cl2 0.0385(3) 0.0196(2) 0.0343(3) -0.0009(2) -0.0030(2) -0.0038(2)
N1 0.0339(11) 0.0220(8) 0.0211(9) 0.0003(7) -0.0091(8) -0.0027(8)
N2 0.0216(9) 0.0215(8) 0.0199(8) 0.0012(6) -0.0020(7) -0.0017(7)
N3 0.0241(10) 0.0181(8) 0.0226(8) -0.0007(6) -0.0042(7) -0.0008(7)

loop_
_atom_type_symbol
_atom_type_description
_atom_type_scat_dispersion_real
_atom_type_scat_dispersion_imag
_atom_type_scat_source
C C 0.0033 0.0016 'International Tables Vol C Tables 4.2.6.8 and 6.1.1.4'
H H 0.0000 0.0000 'International Tables Vol C Tables 4.2.6.8 and 6.1.1.4'
Cl Cl 0.1484 0.1585 'International Tables Vol C Tables 4.2.6.8 and 6.1.1.4'
N N 0.0061 0.0033 'International Tables Vol C Tables 4.2.6.8 and 6.1.1.4'

loop_
_geom_angle_atom_site_label_1
_geom_angle_atom_site_label_2
_geom_angle_atom_site_label_3
_geom_angle
_geom_angle_site_symmetry_1
_geom_angle_site_symmetry_3
_geom_angle_publ_flag
C2 C1 C6 120.34(17) . . ?
C2 C1 N1 123.70(18) . . ?
N1 C1 C6 115.88(17) . . ?
C1 C2 H2 120.0 . . ?
C1 C2 C3 119.96(18) . . ?
C3 C2 H2 120.0 . . ?
C2 C3 Cl1 119.16(16) . . ?
C4 C3 C2 120.06(18) . . ?
C4 C3 Cl1 120.78(15) . . ?
C3 C4 Cl2 121.23(15) . . ?
C5 C4 C3 120.13(17) . . ?
C5 C4 Cl2 118.63(15) . . ?
C4 C5 H5 119.5 . . ?
C4 C5 C6 120.96(18) . . ?
C6 C5 H5 119.5 . . ?
C5 C6 C1 118.52(17) . . ?
C5 C6 N2 118.77(17) . . ?
N2 C6 C1 122.70(16) . . ?
N2 C7 C8 123.81(16) . . ?
N2 C7 N3 120.50(18) . . ?
N3 C7 C8 115.50(16) . . ?
C7 C8 C10 108.35(16) . . ?
C9 C8 C7 113.59(17) . . ?
C9 C8 C10 110.50(19) . . ?
N1 C8 C7 106.59(16) . . ?
N1 C8 C9 106.64(16) . . ?
N1 C8 C10 111.13(17) . . ?
C8 C9 H9A 109.5 . . ?
C8 C9 H9B 109.5 . . ?
C8 C9 H9C 109.5 . . ?
H9A C9 H9B 109.5 . . ?
H9A C9 H9C 109.5 . . ?
H9B C9 H9C 109.5 . . ?
C8 C10 H10A 109.5 . . ?
C8 C10 H10B 109.5 . . ?
C8 C10 H10C 109.5 . . ?
H10A C10 H10B 109.5 . . ?
H10A C10 H10C 109.5 . . ?
H10B C10 H10C 109.5 . . ?
C12 C11 C14 107.68(17) . . ?
C13 C11 C12 108.13(18) . . ?
C13 C11 C14 113.77(17) . . ?
N3 C11 C12 109.70(16) . . ?
N3 C11 C13 105.20(16) . . ?
N3 C11 C14 112.26(16) . . ?
C11 C12 H12A 109.5 . . ?
C11 C12 H12B 109.5 . . ?
C11 C12 H12C 109.5 . . ?
H12A C12 H12B 109.5 . . ?
H12A C12 H12C 109.5 . . ?
H12B C12 H12C 109.5 . . ?
C11 C13 H13A 109.5 . . ?
C11 C13 H13B 109.5 . . ?
C11 C13 H13C 109.5 . . ?
H13A C13 H13B 109.5 . . ?
H13A C13 H13C 109.5 . . ?
H13B C13 H13C 109.5 . . ?
C11 C14 H14A 106.2 . . ?
C11 C14 H14B 106.2 . . ?
H14A C14 H14B 106.4 . . ?
C15 C14 C11 124.32(17) . . ?
C15 C14 H14A 106.2 . . ?
C15 C14 H14B 106.2 . . ?
C16 C15 C14 112.79(18) . . ?
C16 C15 C17 108.2(2) . . ?
C16 C15 C18 110.7(2) . . ?
C17 C15 C14 106.18(19) . . ?
C17 C15 C18 106.42(19) . . ?
C18 C15 C14 112.2(2) . . ?
C15 C16 H16A 109.5 . . ?
C15 C16 H16B 109.5 . . ?
C15 C16 H16C 109.5 . . ?
H16A C16 H16B 109.5 . . ?
H16A C16 H16C 109.5 . . ?
H16B C16 H16C 109.5 . . ?
C15 C17 H17A 109.5 . . ?
C15 C17 H17B 109.5 . . ?
C15 C17 H17C 109.5 . . ?
H17A C17 H17B 109.5 . . ?
H17A C17 H17C 109.5 . . ?
H17B C17 H17C 109.5 . . ?
C15 C18 H18A 109.5 . . ?
C15 C18 H18B 109.5 . . ?
C15 C18 H18C 109.5 . . ?
H18A C18 H18B 109.5 . . ?
H18A C18 H18C 109.5 . . ?
H18B C18 H18C 109.5 . . ?
C1 N1 C8 117.43(16) . . ?
C1 N1 H1 115.7(17) . . ?
C8 N1 H1 110.1(18) . . ?
C7 N2 C6 117.29(16) . . ?
C7 N3 C11 128.25(18) . . ?
C7 N3 H3 114.7(14) . . ?
C11 N3 H3 117.0(14) . . ?

loop_
_geom_bond_atom_site_label_1
_geom_bond_atom_site_label_2
_geom_bond_distance
_geom_bond_site_symmetry_2
_geom_bond_publ_flag
C1 C2 1.386(3) . ?
C1 C6 1.407(3) . ?
C1 N1 1.387(3) . ?
C2 H2 0.9500 . ?
C2 C3 1.391(3) . ?
C3 C4 1.382(3) . ?
C3 Cl1 1.7354(19) . ?
C4 C5 1.382(3) . ?
C4 Cl2 1.7403(19) . ?
C5 H5 0.9500 . ?
C5 C6 1.393(3) . ?
C6 N2 1.396(2) . ?
C7 C8 1.533(3) . ?
C7 N2 1.303(2) . ?
C7 N3 1.351(2) . ?
C8 C9 1.524(3) . ?
C8 C10 1.535(3) . ?
C8 N1 1.469(3) . ?
C9 H9A 0.9800 . ?
C9 H9B 0.9800 . ?
C9 H9C 0.9800 . ?
C10 H10A 0.9800 . ?
C10 H10B 0.9800 . ?
C10 H10C 0.9800 . ?
C11 C12 1.537(3) . ?
C11 C13 1.530(3) . ?
C11 C14 1.544(3) . ?
C11 N3 1.486(2) . ?
C12 H12A 0.9800 . ?
C12 H12B 0.9800 . ?
C12 H12C 0.9800 . ?
C13 H13A 0.9800 . ?
C13 H13B 0.9800 . ?
C13 H13C 0.9800 . ?
C14 H14A 0.9900 . ?
C14 H14B 0.9900 . ?
C14 C15 1.544(3) . ?
C15 C16 1.521(3) . ?
C15 C17 1.533(3) . ?
C15 C18 1.540(3) . ?
C16 H16A 0.9800 . ?
C16 H16B 0.9800 . ?
C16 H16C 0.9800 . ?
C17 H17A 0.9800 . ?
C17 H17B 0.9800 . ?
C17 H17C 0.9800 . ?
C18 H18A 0.9800 . ?
C18 H18B 0.9800 . ?
C18 H18C 0.9800 . ?
N1 H1 0.81(2) . ?
N3 H3 0.88(2) . ?

loop_
_geom_torsion_atom_site_label_1
_geom_torsion_atom_site_label_2
_geom_torsion_atom_site_label_3
_geom_torsion_atom_site_label_4
_geom_torsion
_geom_torsion_site_symmetry_1
_geom_torsion_site_symmetry_2
_geom_torsion_site_symmetry_3
_geom_torsion_site_symmetry_4
_geom_torsion_publ_flag
C1 C2 C3 C4 0.4(3) . . . . ?
C1 C2 C3 Cl1 -178.86(16) . . . . ?
C1 C6 N2 C7 -13.4(3) . . . . ?
C2 C1 C6 C5 -2.1(3) . . . . ?
C2 C1 C6 N2 179.14(18) . . . . ?
C2 C1 N1 C8 -146.9(2) . . . . ?
C2 C3 C4 C5 -1.2(3) . . . . ?
C2 C3 C4 Cl2 178.91(16) . . . . ?
C3 C4 C5 C6 0.4(3) . . . . ?
C4 C5 C6 C1 1.3(3) . . . . ?
C4 C5 C6 N2 -179.90(18) . . . . ?
C5 C6 N2 C7 167.86(19) . . . . ?
C6 C1 C2 C3 1.3(3) . . . . ?
C6 C1 N1 C8 36.5(3) . . . . ?
C7 C8 N1 C1 -46.3(2) . . . . ?
C8 C7 N2 C6 -1.4(3) . . . . ?
C8 C7 N3 C11 -173.74(18) . . . . ?
C9 C8 N1 C1 -167.91(18) . . . . ?
C10 C8 N1 C1 71.6(2) . . . . ?
C11 C14 C15 C16 -50.6(3) . . . . ?
C11 C14 C15 C17 -169.0(2) . . . . ?
C11 C14 C15 C18 75.2(3) . . . . ?
C12 C11 C14 C15 -168.12(19) . . . . ?
C12 C11 N3 C7 -59.4(3) . . . . ?
C13 C11 C14 C15 -48.3(3) . . . . ?
C13 C11 N3 C7 -175.48(19) . . . . ?
C14 C11 N3 C7 60.3(3) . . . . ?
Cl1 C3 C4 C5 178.04(16) . . . . ?
Cl1 C3 C4 Cl2 -1.8(2) . . . . ?
Cl2 C4 C5 C6 -179.75(16) . . . . ?
N1 C1 C2 C3 -175.20(19) . . . . ?
N1 C1 C6 C5 174.66(18) . . . . ?
N1 C1 C6 N2 -4.1(3) . . . . ?
N2 C7 C8 C9 146.4(2) . . . . ?
N2 C7 C8 C10 -90.4(2) . . . . ?
N2 C7 C8 N1 29.3(3) . . . . ?
N2 C7 N3 C11 1.4(3) . . . . ?
N3 C7 C8 C9 -38.6(2) . . . . ?
N3 C7 C8 C10 84.6(2) . . . . ?
N3 C7 C8 N1 -155.74(17) . . . . ?
N3 C7 N2 C6 -176.11(17) . . . . ?
N3 C11 C14 C15 71.0(2) . . . . ?
